data_7246058
loop_
_publ_author_name
'Ruduss, Armands'
'Belyakov, Sergey'
'Stucere, Kitija A.'
'Vembris, Aivars'
'Traskovskis, Kaspars'

_publ_section_title
;
 Light emission mechanism in dimers of carbene-metal-amide complexes.
;
_journal_issue 4
_journal_name_full 'Physical chemistry chemical physics : PCCP'
_journal_page_first 3220
_journal_page_last 3231
_journal_paper_doi 10.1039/d2cp05237g
_journal_volume 25
_journal_year 2023
_chemical_formula_moiety '4(C29 H31 Cu N2 O2 S2), C5 H10'
_chemical_formula_sum 'C121 H134 Cu4 N8 O8 S8'
_chemical_formula_weight 2338.99
_space_group_crystal_system monoclinic
_space_group_IT_number 14
_space_group_name_Hall '-P 2ybc'
_space_group_name_H-M_alt 'P 1 21/c 1'
_atom_sites_solution_hydrogens mixed
_audit_creation_date 2022-03-01
_audit_creation_method
;
Olex2 1.2-ac4
(compiled 2018.05.17 svn.r3504 for Rigaku Oxford Diffraction, GUI svn.r5492)
;
_audit_update_record
;
2022-09-25 deposited with the CCDC.	2022-12-27 downloaded from the CCDC.
;
_cell_angle_alpha 90
_cell_angle_beta 116.810(2)
_cell_angle_gamma 90
_cell_formula_units_Z 2
_cell_length_a 13.1244(3)
_cell_length_b 35.6810(5)
_cell_length_c 14.4150(3)
_cell_measurement_reflns_used 20984
_cell_measurement_temperature 150.0(1)
_cell_measurement_theta_max 79.9920
_cell_measurement_theta_min 3.6250
_cell_volume 6024.8(2)
_computing_cell_refinement 'CrysAlisPro 1.171.41.123a (Rigaku OD, 2022)'
_computing_data_collection 'CrysAlisPro 1.171.41.123a (Rigaku OD, 2022)'
_computing_data_reduction 'CrysAlisPro 1.171.41.123a (Rigaku OD, 2022)'
_computing_molecular_graphics 'Olex2 (Dolomanov et al., 2009)'
_computing_publication_material 'Olex2 (Dolomanov et al., 2009)'
_computing_structure_refinement 'ShelXL (Sheldrick, 2015)'
_diffrn_ambient_environment N~2~
_diffrn_ambient_temperature 150.0(1)
_diffrn_detector 'Hybrid Pixel Array Detector'
_diffrn_detector_area_resol_mean 10.0000
_diffrn_detector_type HyPix
_diffrn_measured_fraction_theta_full 0.98
_diffrn_measured_fraction_theta_max 0.914
_diffrn_measurement_details
;
List of Runs (angles in degrees, time in seconds):

  # Type    Start    End  Width  t~exp~   \w     \q     \k     \f   Frames
#--------------------------------------------------------------------------
  1  \w    -72.00 -20.00   0.50    2.00    --  -49.98  91.00  90.00  104
  2  \w    -46.00 -21.00   0.50    7.00    --  -90.00  33.00 -86.00   50
  3  \w     41.00  67.00   0.50    7.00    --  111.50-119.00-101.00   52
  4  \w    131.00 175.00   0.50    7.00    --  111.50  91.00  90.00   88
  5  \w    110.00 174.00   0.50    7.00    --  111.50  33.00 -86.00  128
  6  \w     82.00 108.00   0.50    7.00    --  111.50-119.00-101.00   52
  7  \w   -122.00 -88.00   0.50    2.00    --  -49.98 -77.00   0.00   68
  8  \w   -121.00 -94.00   0.50    2.00    --  -49.98 -77.00  60.00   54
  9  \w   -109.00 -83.00   0.50    2.00    --  -49.98-125.00-120.00   52
 10  \w     90.00 120.00   0.50    2.00    --   49.98  77.00 120.00   60
 11  \w     88.00 122.00   0.50    2.00    --   49.98  77.00 -30.00   68
 12  \w    -44.00 -19.00   0.50    7.00    --  -90.00  30.00 -60.00   50
 13  \w     42.00  68.00   0.50    7.00    --  111.50 -61.00 -30.00   52
 14  \w    110.00 141.00   0.50    7.00    --  111.50  30.00   0.00   62
 15  \w     41.00  66.00   0.50    7.00    --  111.50 -61.00  30.00   50
 16  \w     50.00  88.00   0.50    7.00    --  111.50 -77.00   0.00   76
 17  \w     45.00  76.00   0.50    7.00    --  111.50 -77.00  60.00   62
 18  \w    149.00 176.00   0.50    7.00    --  111.50  30.00   0.00   54
 19  \w     41.00  66.00   0.50    7.00    --  111.50 -61.00-150.00   50
 20  \w     43.00  68.00   0.50    7.00    --  111.50 -61.00-120.00   50
 21  \w     41.00  66.00   0.50    7.00    --  111.50 -61.00 150.00   50
 22  \w     41.00  84.00   0.50    7.00    --  111.50 -77.00-120.00   86
 23  \w     43.00  68.00   0.50    7.00    --  111.50 -61.00  60.00   50
 24  \w     56.00  81.00   0.50    7.00    --  111.50 -77.00 120.00   50
 25  \w     41.00  66.00   0.50    7.00    --  111.50 -61.00   0.00   50
 26  \w     43.00  68.00   0.50    7.00    --  111.50 -61.00 120.00   50
 27  \w     60.00 106.00   0.50    7.00    --  111.50 -91.00 -22.00   92
;
_diffrn_measurement_device 'four-circle diffractometer'
_diffrn_measurement_device_type 'Rigaku, XtaLAB Synergy, Dualflex, HyPix'
_diffrn_measurement_method '\w scans'
_diffrn_orient_matrix_type 'CrysAlisPro convention (1999,Acta A55,543-557)'
_diffrn_orient_matrix_UB_11 0.1136529000
_diffrn_orient_matrix_UB_12 -0.0217477000
_diffrn_orient_matrix_UB_13 0.0484024000
_diffrn_orient_matrix_UB_21 0.0659236000
_diffrn_orient_matrix_UB_22 0.0368961000
_diffrn_orient_matrix_UB_23 0.0122872000
_diffrn_orient_matrix_UB_31 0.0073764000
_diffrn_orient_matrix_UB_32 0.0055004000
_diffrn_orient_matrix_UB_33 0.1087888000
_diffrn_radiation_monochromator mirror
_diffrn_radiation_probe x-ray
_diffrn_radiation_type CuK\a
_diffrn_radiation_wavelength 1.54184
_diffrn_reflns_av_R_equivalents 0.0253
_diffrn_reflns_av_unetI/netI 0.0281
_diffrn_reflns_Laue_measured_fraction_full 0.960
_diffrn_reflns_Laue_measured_fraction_max 0.914
_diffrn_reflns_limit_h_max 15
_diffrn_reflns_limit_h_min -16
_diffrn_reflns_limit_k_max 45
_diffrn_reflns_limit_k_min -45
_diffrn_reflns_limit_l_max 17
_diffrn_reflns_limit_l_min -11
_diffrn_reflns_number 37141
_diffrn_reflns_point_group_measured_fraction_full 0.98
_diffrn_reflns_point_group_measured_fraction_max 0.914
_diffrn_reflns_theta_full 66.0
_diffrn_reflns_theta_max 80.348
_diffrn_reflns_theta_min 3.652
_diffrn_source 'micro-focus sealed X-ray tube'
_diffrn_source_type 'PhotonJet (Cu) X-ray Source'
_exptl_absorpt_coefficient_mu 2.537
_exptl_absorpt_correction_T_max 0.90174
_exptl_absorpt_correction_T_min 0.78805
_exptl_absorpt_correction_type multi-scan
_exptl_absorpt_process_details
;
CrysAlisPro 1.171.41.123a (Rigaku Oxford Diffraction, 2022)
Empirical absorption correction using spherical harmonics,
implemented in SCALE3 ABSPACK scaling algorithm.
;
_exptl_crystal_colour Colourless
_exptl_crystal_density_diffrn 1.289
_exptl_crystal_description Needle
_exptl_crystal_F_000 2448
_exptl_crystal_size_max 0.18
_exptl_crystal_size_mid 0.04
_exptl_crystal_size_min 0.03
_refine_diff_density_max 1.051
_refine_diff_density_min -0.652
_refine_diff_density_rms 0.077
_refine_ls_extinction_method none
_refine_ls_goodness_of_fit_ref 1.032
_refine_ls_hydrogen_treatment constr
_refine_ls_matrix_type full
_refine_ls_number_parameters 675
_refine_ls_number_reflns 12061
_refine_ls_number_restraints 0
_refine_ls_restrained_S_all 1.032
_refine_ls_R_factor_all 0.0494
_refine_ls_R_factor_gt 0.0450
_refine_ls_shift/su_max 0.005
_refine_ls_shift/su_mean 0.000
_refine_ls_structure_factor_coef Fsqd
_refine_ls_weighting_details 'w=1/[\s^2^(Fo^2^)+(0.0728P)^2^+5.5020P] where P=(Fo^2^+2Fc^2^)/3'
_refine_ls_weighting_scheme calc
_refine_ls_wR_factor_gt 0.1256
_refine_ls_wR_factor_ref 0.1294
_reflns_Friedel_coverage 0.000
_reflns_number_gt 10919
_reflns_number_total 12061
_reflns_threshold_expression 'I > 2\s(I)'
_cod_data_source_file d2cp05237g2.cif
_cod_data_source_block pk14try2
_cod_depositor_comments 'Adding full bibliography for 7246057--7246058.cif.'
_cod_database_code 7246058
_shelx_shelxl_version_number 2018/3
_chemical_oxdiff_formula 'C232 H248 Cu8 N16 O16 S16 '
_chemical_oxdiff_usercomment 'from Kaspars'
_shelx_space_group_comment
;
The symmetry employed for this shelxl refinement is uniquely defined
by the following loop, which should always be used as a source of
symmetry information in preference to the above space-group names.
They are only intended as comments.
;
_shelx_estimated_absorpt_t_max 0.928
_shelx_estimated_absorpt_t_min 0.658
_diffrn_oxdiff_digest_frames
;
01fdd69640e246a74b6963b73ddf46cf2e000286d18
;
_reflns_odcompleteness_completeness 92.86
_reflns_odcompleteness_iscentric 1
_reflns_odcompleteness_theta 77.49
_olex2_refinement_description
;
1. Fixed Uiso
 At 1.2 times of:
  All C(H) groups, All C(H,H) groups
 At 1.5 times of:
  All C(H,H,H) groups
2. Others
 Fixed Sof: C53(0.55) H53A(0.55) H53B(0.55) H53C(0.55) C54(0.55) H54A(0.55)
 H54B(0.55) H54C(0.55) C53'(0.45) H53D(0.45) H53E(0.45) H53F(0.45) C54'(0.45)
 H54D(0.45) H54E(0.45) H54F(0.45) C1S(0.5) H1SA(0.5) H1SB(0.5) C2S(0.5)
 H2S(0.5) C3S(0.5) H3SA(0.5) H3SB(0.5) C4S(0.5) H4SA(0.5) H4SB(0.5) C5S(0.5)
 H5SA(0.5) H5SB(0.5) H5SC(0.5)
3.a Riding coordinates:
 C52(H52)
3.b Ternary CH refined with riding coordinates:
 C22(H22), C25(H25), C55(H55)
3.c Secondary CH2 refined with riding coordinates:
 C3S(H3SA,H3SB), C4S(H4SA,H4SB)
3.d Me refined with riding coordinates:
 C53(H53A,H53B,H53C), C54(H54A,H54B,H54C), C53'(H53D,H53E,H53F), C54'(H54D,
 H54E,H54F), C56(H56A,H56B,H56C), C57(H57A,H57B,H57C), C5S(H5SA,H5SB,H5SC)
3.e Aromatic/amide H refined with riding coordinates:
 C1(H1), C2(H2), C3(H3), C4(H4), C6(H6), C7(H7), C8(H8), C9(H9), C18(H18),
 C19(H19), C20(H20), C31(H31), C32(H32), C33(H33), C34(H34), C36(H36), C37(H37),
  C38(H38), C39(H39), C48(H48), C49(H49), C50(H50), C2S(H2S)
3.f X=CH2 refined with riding coordinates:
 C1S(H1SA,H1SB)
3.g Idealised Me refined as rotating group:
 C23(H23A,H23B,H23C), C24(H24A,H24B,H24C), C26(H26A,H26B,H26C), C27(H27A,H27B,
 H27C), C28(H28A,H28B,H28C), C29(H29A,H29B,H29C), C58(H58A,H58B,H58C), C59(H59A,
 H59B,H59C)
;
_olex2_submission_special_instructions 'No special instructions were received'
_oxdiff_exptl_absorpt_empirical_details
;
Empirical correction (ABSPACK) includes:
- Absorption correction using spherical harmonics
- Frame scaling
;
_oxdiff_exptl_absorpt_empirical_full_max 1.238
_oxdiff_exptl_absorpt_empirical_full_min 0.734

loop_
_space_group_symop_operation_xyz
'x, y, z'
'-x, y+1/2, -z+1/2'
'-x, -y, -z'
'x, -y-1/2, z-1/2'

loop_
_atom_site_label
_atom_site_type_symbol
_atom_site_fract_x
_atom_site_fract_y
_atom_site_fract_z
_atom_site_U_iso_or_equiv
_atom_site_adp_type
_atom_site_occupancy
_atom_site_site_symmetry_order
_atom_site_calc_flag
_atom_site_refinement_flags_posn
_atom_site_refinement_flags_adp
_atom_site_refinement_flags_occupancy
_atom_site_disorder_assembly
_atom_site_disorder_group
Cu1 Cu 0.00580(2) 0.54261(2) 0.34801(2) 0.02363(9) Uani 1 1 d . . . . .
C1 C -0.25079(18) 0.54966(6) 0.26662(16) 0.0246(4) Uani 1 1 d . . . . .
H1 H -0.192407 0.551318 0.336158 0.030 Uiso 1 1 calc R . . . .
C2 C -0.36243(19) 0.55473(6) 0.24707(18) 0.0270(4) Uani 1 1 d . . . . .
H2 H -0.379705 0.559893 0.303093 0.032 Uiso 1 1 calc R . . . .
C3 C -0.45125(18) 0.55241(7) 0.14571(19) 0.0292(5) Uani 1 1 d . . . . .
H3 H -0.528022 0.556784 0.132445 0.035 Uiso 1 1 calc R . . . .
C4 C -0.42551(18) 0.54369(7) 0.06589(18) 0.0282(5) Uani 1 1 d . . . . .
H4 H -0.485039 0.541534 -0.002995 0.034 Uiso 1 1 calc R . . . .
C4A C -0.31186(17) 0.53797(6) 0.08543(16) 0.0220(4) Uani 1 1 d . . . . .
S5 S -0.28425(4) 0.51963(2) -0.01226(4) 0.02346(12) Uani 1 1 d . . . . .
O1 O -0.36320(14) 0.53432(6) -0.11264(12) 0.0353(4) Uani 1 1 d . . . . .
O2 O -0.27980(14) 0.47913(5) -0.00351(13) 0.0317(4) Uani 1 1 d . . . . .
C5A C -0.14793(18) 0.53636(6) 0.02354(16) 0.0228(4) Uani 1 1 d . . . . .
C6 C -0.11149(19) 0.54040(6) -0.05373(17) 0.0270(4) Uani 1 1 d . . . . .
H6 H -0.164173 0.536865 -0.124699 0.032 Uiso 1 1 calc R . . . .
C7 C 0.0001(2) 0.54944(7) -0.02711(18) 0.0298(5) Uani 1 1 d . . . . .
H7 H 0.025134 0.552566 -0.079054 0.036 Uiso 1 1 calc R . . . .
C8 C 0.07618(19) 0.55395(7) 0.07831(18) 0.0299(5) Uani 1 1 d . . . . .
H8 H 0.153845 0.559748 0.097797 0.036 Uiso 1 1 calc R . . . .
C9 C 0.04061(18) 0.55013(7) 0.15414(17) 0.0269(4) Uani 1 1 d . . . . .
H9 H 0.094611 0.553232 0.224884 0.032 Uiso 1 1 calc R . . . .
C9A C -0.07405(17) 0.54174(6) 0.12990(16) 0.0215(4) Uani 1 1 d . . . . .
N10 N -0.10642(14) 0.54053(5) 0.20876(13) 0.0227(4) Uani 1 1 d . . . . .
C10A C -0.22038(17) 0.54205(6) 0.18609(16) 0.0211(4) Uani 1 1 d . . . . .
S11 S 0.10712(4) 0.54919(2) 0.59512(4) 0.02757(13) Uani 1 1 d . . . . .
C12 C 0.12197(17) 0.54439(6) 0.48412(16) 0.0228(4) Uani 1 1 d . . . . .
N13 N 0.23450(14) 0.54139(5) 0.51265(13) 0.0196(3) Uani 1 1 d . . . . .
C14 C 0.30870(17) 0.54267(6) 0.61873(16) 0.0226(4) Uani 1 1 d . . . . .
C15 C 0.25253(18) 0.54707(6) 0.67667(16) 0.0242(4) Uani 1 1 d . . . . .
C16 C 0.27499(16) 0.53777(6) 0.43450(15) 0.0197(4) Uani 1 1 d . . . . .
C17 C 0.28139(16) 0.50190(6) 0.39816(15) 0.0207(4) Uani 1 1 d . . . . .
C18 C 0.31871(17) 0.49953(6) 0.32137(16) 0.0228(4) Uani 1 1 d . . . . .
H18 H 0.322992 0.475705 0.293936 0.027 Uiso 1 1 calc R . . . .
C19 C 0.34956(17) 0.53133(7) 0.28460(16) 0.0255(4) Uani 1 1 d . . . . .
H19 H 0.374629 0.529102 0.232459 0.031 Uiso 1 1 calc R . . . .
C20 C 0.34389(18) 0.56632(7) 0.32376(17) 0.0265(4) Uani 1 1 d . . . . .
H20 H 0.366124 0.587887 0.298736 0.032 Uiso 1 1 calc R . . . .
C21 C 0.30592(17) 0.57031(6) 0.39955(16) 0.0233(4) Uani 1 1 d . . . . .
C22 C 0.24850(19) 0.46663(6) 0.43701(17) 0.0254(4) Uani 1 1 d . . . . .
H22 H 0.232070 0.473621 0.496099 0.031 Uiso 1 1 calc R . . . .
C23 C 0.1397(2) 0.44938(7) 0.3503(2) 0.0341(5) Uani 1 1 d . . . . .
H23A H 0.155414 0.441023 0.293257 0.051 Uiso 1 1 calc GR . . . .
H23B H 0.078811 0.468225 0.324384 0.051 Uiso 1 1 calc GR . . . .
H23C H 0.115520 0.427924 0.377983 0.051 Uiso 1 1 calc GR . . . .
C24 C 0.3451(2) 0.43771(7) 0.4763(2) 0.0358(5) Uani 1 1 d . . . . .
H24A H 0.414978 0.449226 0.529160 0.054 Uiso 1 1 calc GR . . . .
H24B H 0.358315 0.429022 0.418119 0.054 Uiso 1 1 calc GR . . . .
H24C H 0.323815 0.416373 0.506708 0.054 Uiso 1 1 calc GR . . . .
C25 C 0.2975(2) 0.60915(7) 0.4389(2) 0.0331(5) Uani 1 1 d . . . . .
H25 H 0.265124 0.606533 0.489509 0.040 Uiso 1 1 calc R . . . .
C26 C 0.2177(3) 0.63390(9) 0.3497(3) 0.0560(8) Uani 1 1 d . . . . .
H26A H 0.142804 0.621799 0.314041 0.084 Uiso 1 1 calc GR . . . .
H26B H 0.249515 0.637603 0.300629 0.084 Uiso 1 1 calc GR . . . .
H26C H 0.209268 0.658222 0.377112 0.084 Uiso 1 1 calc GR . . . .
C27 C 0.4157(3) 0.62749(8) 0.4954(3) 0.0474(7) Uani 1 1 d . . . . .
H27A H 0.452169 0.627937 0.449190 0.071 Uiso 1 1 calc GR . . . .
H27B H 0.463026 0.613050 0.558001 0.071 Uiso 1 1 calc GR . . . .
H27C H 0.407300 0.653183 0.514970 0.071 Uiso 1 1 calc GR . . . .
C28 C 0.43333(19) 0.53785(8) 0.65603(19) 0.0345(5) Uani 1 1 d . . . . .
H28A H 0.463949 0.559673 0.635680 0.052 Uiso 1 1 calc GR . . . .
H28B H 0.447356 0.515180 0.625133 0.052 Uiso 1 1 calc GR . . . .
H28C H 0.471018 0.535505 0.731929 0.052 Uiso 1 1 calc GR . . . .
C29 C 0.3023(2) 0.54943(7) 0.79245(17) 0.0346(5) Uani 1 1 d . . . . .
H29A H 0.243185 0.543638 0.814088 0.052 Uiso 1 1 calc GR . . . .
H29B H 0.331351 0.574821 0.815157 0.052 Uiso 1 1 calc GR . . . .
H29C H 0.364990 0.531397 0.823978 0.052 Uiso 1 1 calc GR . . . .
Cu2 Cu 0.13617(3) 0.34598(2) 0.35940(3) 0.03115(10) Uani 1 1 d . . . . .
C31 C 0.1231(2) 0.35937(7) 0.5585(2) 0.0387(6) Uani 1 1 d . . . . .
H31 H 0.067129 0.362856 0.488630 0.046 Uiso 1 1 calc R . . . .
C32 C 0.0949(3) 0.36732(8) 0.6372(2) 0.0456(6) Uani 1 1 d . . . . .
H32 H 0.020297 0.376128 0.620600 0.055 Uiso 1 1 calc R . . . .
C33 C 0.1736(3) 0.36270(8) 0.7407(2) 0.0496(7) Uani 1 1 d . . . . .
H33 H 0.152908 0.367663 0.794781 0.059 Uiso 1 1 calc R . . . .
C34 C 0.2813(3) 0.35088(8) 0.7632(2) 0.0472(7) Uani 1 1 d . . . . .
H34 H 0.336167 0.347924 0.833714 0.057 Uiso 1 1 calc R . . . .
C34A C 0.3122(2) 0.34303(7) 0.6837(2) 0.0365(6) Uani 1 1 d . . . . .
S35 S 0.45339(6) 0.33262(2) 0.71692(5) 0.04228(16) Uani 1 1 d . . . . .
O3 O 0.5139(2) 0.36705(7) 0.72324(18) 0.0571(6) Uani 1 1 d . . . . .
O4 O 0.5016(2) 0.30913(8) 0.80799(17) 0.0633(7) Uani 1 1 d . . . . .
C35A C 0.4393(2) 0.30762(7) 0.6081(2) 0.0384(6) Uani 1 1 d . . . . .
C36 C 0.5272(3) 0.28319(9) 0.6188(3) 0.0542(8) Uani 1 1 d . . . . .
H36 H 0.588592 0.278820 0.685726 0.065 Uiso 1 1 calc R . . . .
C37 C 0.5257(3) 0.26551(10) 0.5342(3) 0.0630(9) Uani 1 1 d . . . . .
H37 H 0.585125 0.248639 0.542080 0.076 Uiso 1 1 calc R . . . .
C38 C 0.4354(3) 0.27255(9) 0.4351(3) 0.0550(8) Uani 1 1 d . . . . .
H38 H 0.434688 0.260796 0.375652 0.066 Uiso 1 1 calc R . . . .
C39 C 0.3483(2) 0.29635(8) 0.4240(2) 0.0415(6) Uani 1 1 d . . . . .
H39 H 0.288181 0.300792 0.356457 0.050 Uiso 1 1 calc R . . . .
C39A C 0.3456(2) 0.31443(7) 0.5102(2) 0.0330(5) Uani 1 1 d . . . . .
N40 N 0.25147(18) 0.33575(6) 0.49498(16) 0.0314(4) Uani 1 1 d . . . . .
C40A C 0.2323(2) 0.34619(6) 0.57781(19) 0.0322(5) Uani 1 1 d . . . . .
S41 S -0.09763(5) 0.38382(2) 0.19482(5) 0.03527(14) Uani 1 1 d . . . . .
C42 C 0.0147(2) 0.35413(7) 0.22739(19) 0.0319(5) Uani 1 1 d . . . . .
N43 N -0.0039(2) 0.33472(6) 0.14150(17) 0.0388(5) Uani 1 1 d . . . . .
C44 C -0.1053(3) 0.34264(8) 0.0507(2) 0.0471(7) Uani 1 1 d . . . . .
C45 C -0.1678(2) 0.36931(7) 0.0665(2) 0.0387(6) Uani 1 1 d . . . . .
C46 C 0.0777(3) 0.30654(7) 0.1447(2) 0.0420(6) Uani 1 1 d . . . . .
C47 C 0.0648(3) 0.27004(8) 0.1738(3) 0.0518(8) Uani 1 1 d . . . . .
C48 C 0.1431(3) 0.24347(8) 0.1735(3) 0.0618(9) Uani 1 1 d . . . . .
H48 H 0.136920 0.218205 0.191103 0.074 Uiso 1 1 calc R . . . .
C49 C 0.2283(4) 0.25319(9) 0.1483(3) 0.0643(10) Uani 1 1 d . . . . .
H49 H 0.280348 0.234613 0.148547 0.077 Uiso 1 1 calc R . . . .
C50 C 0.2397(4) 0.28948(9) 0.1225(3) 0.0588(9) Uani 1 1 d . . . . .
H50 H 0.299960 0.295728 0.106024 0.071 Uiso 1 1 calc R . . . .
C51 C 0.1640(3) 0.31728(8) 0.1203(2) 0.0468(7) Uani 1 1 d . . . . .
C52 C -0.0253(3) 0.25959(10) 0.2083(4) 0.0754(12) Uani 1 1 d . . . . .
H52 H -0.069578 0.281917 0.204495 0.091 Uiso 1 1 d R . . A .
C53 C 0.0384(7) 0.2507(2) 0.3363(7) 0.0683(18) Uiso 0.55 1 d . . P A 1
H53A H 0.091700 0.270993 0.372989 0.103 Uiso 0.55 1 calc R . P A 1
H53B H -0.019513 0.248875 0.361387 0.103 Uiso 0.55 1 calc R . P A 1
H53C H 0.080284 0.226956 0.349406 0.103 Uiso 0.55 1 calc R . P A 1
C54 C -0.1018(8) 0.2287(3) 0.1600(8) 0.084(2) Uiso 0.55 1 d . . P A 1
H54A H -0.153820 0.225912 0.191425 0.126 Uiso 0.55 1 calc R . P A 1
H54B H -0.146051 0.233600 0.085422 0.126 Uiso 0.55 1 calc R . P A 1
H54C H -0.057535 0.205620 0.170297 0.126 Uiso 0.55 1 calc R . P A 1
C53' C 0.0158(10) 0.2394(3) 0.2931(10) 0.079(3) Uiso 0.45 1 d . . P A 2
H53D H -0.045532 0.233458 0.311849 0.119 Uiso 0.45 1 calc R . P A 2
H53E H 0.047674 0.216080 0.281289 0.119 Uiso 0.45 1 calc R . P A 2
H53F H 0.075857 0.253466 0.349757 0.119 Uiso 0.45 1 calc R . P A 2
C54' C -0.1118(10) 0.2333(4) 0.1053(10) 0.086(3) Uiso 0.45 1 d . . P A 2
H54D H -0.141989 0.248686 0.042296 0.129 Uiso 0.45 1 calc R . P A 2
H54E H -0.068352 0.212252 0.097261 0.129 Uiso 0.45 1 calc R . P A 2
H54F H -0.175156 0.223603 0.116674 0.129 Uiso 0.45 1 calc R . P A 2
C55 C 0.1819(4) 0.35757(8) 0.0970(3) 0.0543(8) Uani 1 1 d . . . . .
H55 H 0.112449 0.371953 0.087568 0.065 Uiso 1 1 calc R . . . .
C56 C 0.2826(4) 0.37483(10) 0.1884(3) 0.0631(9) Uani 1 1 d . . . . .
H56A H 0.272096 0.372147 0.251253 0.095 Uiso 1 1 calc R . . . .
H56B H 0.352878 0.362034 0.198465 0.095 Uiso 1 1 calc R . . . .
H56C H 0.287929 0.401474 0.174751 0.095 Uiso 1 1 calc R . . . .
C57 C 0.1906(6) 0.36039(12) -0.0039(4) 0.104(2) Uani 1 1 d . . . . .
H57A H 0.123272 0.348796 -0.059982 0.155 Uiso 1 1 calc R . . . .
H57B H 0.194584 0.386828 -0.020471 0.155 Uiso 1 1 calc R . . . .
H57C H 0.259533 0.347388 0.003242 0.155 Uiso 1 1 calc R . . . .
C58 C -0.1304(4) 0.32278(12) -0.0493(3) 0.0866(16) Uani 1 1 d . . . . .
H58A H -0.067986 0.327192 -0.067570 0.130 Uiso 1 1 calc GR . . . .
H58B H -0.201916 0.332382 -0.104796 0.130 Uiso 1 1 calc GR . . . .
H58C H -0.137796 0.295825 -0.040752 0.130 Uiso 1 1 calc GR . . . .
C59 C -0.2808(3) 0.38541(9) -0.0085(2) 0.0503(7) Uani 1 1 d . . . . .
H59A H -0.340493 0.376426 0.009120 0.075 Uiso 1 1 calc GR . . . .
H59B H -0.298560 0.377472 -0.079288 0.075 Uiso 1 1 calc GR . . . .
H59C H -0.277223 0.412825 -0.004444 0.075 Uiso 1 1 calc GR . . . .
C1S C -0.2062(14) 0.3247(5) 0.3714(12) 0.127(5) Uiso 0.5 1 d . . P . .
H1SA H -0.247898 0.347531 0.352446 0.153 Uiso 0.5 1 calc R . P . .
H1SB H -0.126944 0.324973 0.417988 0.153 Uiso 0.5 1 calc R . P . .
C2S C -0.2623(18) 0.2902(7) 0.3300(18) 0.179(8) Uiso 0.5 1 d . . P . .
H2S H -0.242942 0.264326 0.335047 0.215 Uiso 0.5 1 calc R . P . .
C3S C -0.3827(12) 0.3176(4) 0.2659(12) 0.121(4) Uiso 0.5 1 d . . P . .
H3SA H -0.453769 0.302980 0.245588 0.145 Uiso 0.5 1 calc R . P . .
H3SB H -0.382816 0.339448 0.308176 0.145 Uiso 0.5 1 calc R . P . .
C4S C -0.3668(11) 0.3289(4) 0.1742(11) 0.111(4) Uiso 0.5 1 d . . P . .
H4SA H -0.336857 0.307424 0.150610 0.134 Uiso 0.5 1 calc R . P . .
H4SB H -0.309795 0.349401 0.194370 0.134 Uiso 0.5 1 calc R . P . .
C5S C -0.4798(15) 0.3423(5) 0.0842(15) 0.150(6) Uiso 0.5 1 d . . P . .
H5SA H -0.466468 0.349619 0.024995 0.226 Uiso 0.5 1 calc R . P . .
H5SB H -0.535898 0.321983 0.063285 0.226 Uiso 0.5 1 calc R . P . .
H5SC H -0.508857 0.363925 0.107010 0.226 Uiso 0.5 1 calc R . P . .

loop_
_atom_site_aniso_label
_atom_site_aniso_U_11
_atom_site_aniso_U_22
_atom_site_aniso_U_33
_atom_site_aniso_U_23
_atom_site_aniso_U_13
_atom_site_aniso_U_12
Cu1 0.01422(15) 0.03842(19) 0.01438(15) -0.00278(12) 0.00302(11) 0.00061(12)
C1 0.0204(10) 0.0307(11) 0.0189(10) -0.0045(8) 0.0054(8) -0.0027(8)
C2 0.0231(10) 0.0320(11) 0.0275(11) -0.0029(9) 0.0130(9) -0.0009(8)
C3 0.0173(10) 0.0374(12) 0.0310(12) 0.0017(9) 0.0093(9) 0.0026(8)
C4 0.0176(10) 0.0350(12) 0.0240(11) 0.0015(8) 0.0024(8) -0.0003(8)
C4A 0.0173(9) 0.0259(10) 0.0188(9) -0.0008(7) 0.0046(7) -0.0005(7)
S5 0.0189(2) 0.0317(3) 0.0149(2) -0.00310(18) 0.00323(17) -0.00340(18)
O1 0.0231(8) 0.0566(11) 0.0165(7) 0.0014(7) 0.0004(6) -0.0021(7)
O2 0.0323(8) 0.0317(8) 0.0308(8) -0.0096(7) 0.0141(7) -0.0081(7)
C5A 0.0205(10) 0.0254(10) 0.0188(10) -0.0007(7) 0.0056(8) 0.0000(7)
C6 0.0276(11) 0.0327(11) 0.0171(10) 0.0012(8) 0.0069(8) -0.0004(9)
C7 0.0320(12) 0.0364(12) 0.0246(11) 0.0026(9) 0.0158(9) -0.0004(9)
C8 0.0215(10) 0.0395(12) 0.0280(11) 0.0013(9) 0.0106(9) -0.0013(9)
C9 0.0180(10) 0.0381(12) 0.0201(10) -0.0010(8) 0.0047(8) -0.0002(8)
C9A 0.0188(9) 0.0255(10) 0.0171(9) -0.0002(7) 0.0054(7) 0.0009(7)
N10 0.0153(8) 0.0334(9) 0.0165(8) -0.0035(7) 0.0046(6) 0.0000(7)
C10A 0.0165(9) 0.0231(9) 0.0198(10) -0.0003(7) 0.0047(7) -0.0001(7)
S11 0.0213(2) 0.0443(3) 0.0180(2) -0.0013(2) 0.00966(19) 0.0041(2)
C12 0.0169(9) 0.0316(11) 0.0194(10) -0.0010(8) 0.0077(7) 0.0022(8)
N13 0.0151(8) 0.0258(8) 0.0150(8) -0.0014(6) 0.0043(6) 0.0010(6)
C14 0.0209(10) 0.0246(10) 0.0168(9) -0.0002(7) 0.0038(8) 0.0019(7)
C15 0.0239(10) 0.0280(10) 0.0165(10) -0.0006(8) 0.0054(8) 0.0041(8)
C16 0.0127(8) 0.0283(10) 0.0164(9) -0.0012(7) 0.0050(7) 0.0006(7)
C17 0.0139(8) 0.0277(10) 0.0177(9) -0.0015(7) 0.0046(7) 0.0000(7)
C18 0.0169(9) 0.0307(10) 0.0188(9) -0.0031(8) 0.0063(7) 0.0009(8)
C19 0.0187(9) 0.0392(12) 0.0191(10) -0.0009(8) 0.0090(8) -0.0009(8)
C20 0.0210(10) 0.0334(11) 0.0259(10) 0.0029(9) 0.0112(8) -0.0027(8)
C21 0.0176(9) 0.0273(10) 0.0231(10) -0.0009(8) 0.0075(8) -0.0005(8)
C22 0.0289(11) 0.0254(10) 0.0251(10) -0.0036(8) 0.0149(9) -0.0026(8)
C23 0.0268(12) 0.0316(12) 0.0443(14) -0.0047(10) 0.0165(10) -0.0076(9)
C24 0.0358(13) 0.0314(12) 0.0351(13) 0.0048(10) 0.0115(10) 0.0030(10)
C25 0.0390(13) 0.0262(11) 0.0401(13) -0.0024(9) 0.0233(11) -0.0014(9)
C26 0.064(2) 0.0338(14) 0.066(2) 0.0062(13) 0.0250(17) 0.0154(14)
C27 0.0522(17) 0.0365(14) 0.0553(17) -0.0157(12) 0.0259(14) -0.0127(12)
C28 0.0169(10) 0.0530(15) 0.0242(11) -0.0003(10) 0.0010(8) 0.0039(9)
C29 0.0388(13) 0.0416(13) 0.0160(10) -0.0005(9) 0.0060(9) 0.0094(10)
Cu2 0.0343(2) 0.03289(19) 0.02337(18) 0.00098(13) 0.01047(14) 0.00236(14)
C31 0.0492(15) 0.0334(12) 0.0357(13) 0.0009(10) 0.0212(11) 0.0008(11)
C32 0.0627(18) 0.0351(13) 0.0509(17) -0.0025(12) 0.0361(15) -0.0011(12)
C33 0.081(2) 0.0370(14) 0.0449(16) -0.0035(12) 0.0412(16) -0.0073(14)
C34 0.076(2) 0.0366(14) 0.0283(13) -0.0029(10) 0.0228(13) -0.0202(14)
C34A 0.0510(15) 0.0274(11) 0.0277(12) 0.0003(9) 0.0148(11) -0.0147(10)
S35 0.0413(3) 0.0465(4) 0.0286(3) 0.0042(3) 0.0065(2) -0.0160(3)
O3 0.0619(14) 0.0608(14) 0.0489(12) -0.0148(10) 0.0253(11) -0.0371(11)
O4 0.0537(13) 0.0808(17) 0.0373(11) 0.0218(11) 0.0046(10) -0.0058(12)
C35A 0.0353(13) 0.0328(12) 0.0382(13) 0.0065(10) 0.0087(11) -0.0046(10)
C36 0.0387(15) 0.0472(17) 0.061(2) 0.0085(14) 0.0086(13) 0.0053(13)
C37 0.0447(17) 0.0491(18) 0.086(3) 0.0022(17) 0.0218(17) 0.0131(14)
C38 0.0522(18) 0.0487(17) 0.066(2) -0.0094(15) 0.0281(16) 0.0034(14)
C39 0.0369(14) 0.0418(14) 0.0421(14) -0.0032(11) 0.0147(11) 0.0014(11)
C39A 0.0337(12) 0.0286(11) 0.0336(12) 0.0027(9) 0.0124(10) -0.0033(9)
N40 0.0355(10) 0.0313(10) 0.0257(10) 0.0010(8) 0.0124(8) -0.0012(8)
C40A 0.0440(14) 0.0240(11) 0.0290(12) 0.0013(9) 0.0167(10) -0.0068(9)
S41 0.0331(3) 0.0380(3) 0.0301(3) -0.0031(2) 0.0102(2) 0.0037(2)
C42 0.0379(13) 0.0276(11) 0.0281(11) 0.0005(9) 0.0131(10) 0.0013(9)
N43 0.0500(13) 0.0253(10) 0.0281(10) -0.0023(8) 0.0060(9) 0.0093(9)
C44 0.0593(18) 0.0307(13) 0.0300(13) -0.0046(10) 0.0013(12) 0.0063(12)
C45 0.0417(14) 0.0278(12) 0.0319(12) 0.0002(9) 0.0035(10) 0.0003(10)
C46 0.0599(17) 0.0252(12) 0.0295(12) -0.0029(9) 0.0101(11) 0.0122(11)
C47 0.0581(18) 0.0256(13) 0.0573(18) -0.0033(12) 0.0134(14) 0.0051(12)
C48 0.079(2) 0.0213(13) 0.075(2) 0.0003(13) 0.0262(19) 0.0120(14)
C49 0.088(3) 0.0339(15) 0.075(2) -0.0013(15) 0.040(2) 0.0230(16)
C50 0.089(3) 0.0399(16) 0.063(2) 0.0031(14) 0.049(2) 0.0202(16)
C51 0.079(2) 0.0296(13) 0.0350(14) 0.0027(10) 0.0286(14) 0.0171(13)
C52 0.060(2) 0.0327(16) 0.125(4) 0.0091(19) 0.035(2) -0.0022(15)
C55 0.095(3) 0.0339(14) 0.0492(17) 0.0105(12) 0.0454(18) 0.0185(15)
C56 0.084(3) 0.0420(17) 0.077(2) 0.0114(16) 0.049(2) 0.0060(16)
C57 0.222(7) 0.053(2) 0.085(3) 0.018(2) 0.112(4) 0.027(3)
C58 0.100(3) 0.069(2) 0.0416(18) -0.0250(17) -0.0113(19) 0.035(2)
C59 0.0458(16) 0.0436(16) 0.0410(15) 0.0018(12) 0.0016(12) 0.0042(12)

loop_
_atom_type_symbol
_atom_type_description
_atom_type_scat_dispersion_real
_atom_type_scat_dispersion_imag
_atom_type_scat_source
C C 0.0181 0.0091 'International Tables Vol C Tables 4.2.6.8 and 6.1.1.4'
H H 0.0000 0.0000 'International Tables Vol C Tables 4.2.6.8 and 6.1.1.4'
Cu Cu -1.9646 0.5888 'International Tables Vol C Tables 4.2.6.8 and 6.1.1.4'
N N 0.0311 0.0180 'International Tables Vol C Tables 4.2.6.8 and 6.1.1.4'
O O 0.0492 0.0322 'International Tables Vol C Tables 4.2.6.8 and 6.1.1.4'
S S 0.3331 0.5567 'International Tables Vol C Tables 4.2.6.8 and 6.1.1.4'

loop_
_geom_angle_atom_site_label_1
_geom_angle_atom_site_label_2
_geom_angle_atom_site_label_3
_geom_angle
_geom_angle_site_symmetry_1
_geom_angle_site_symmetry_3
_geom_angle_publ_flag
C12 Cu1 N10 177.50(8) . . ?
C2 C1 C10A 121.8(2) . . ?
C1 C2 C3 121.0(2) . . ?
C4 C3 C2 118.9(2) . . ?
C3 C4 C4A 120.4(2) . . ?
C4 C4A S5 119.01(16) . . ?
C4 C4A C10A 121.7(2) . . ?
C10A C4A S5 118.76(15) . . ?
O1 S5 C4A 111.01(11) . . ?
O1 S5 O2 115.53(11) . . ?
O1 S5 C5A 110.59(10) . . ?
O2 S5 C4A 108.70(10) . . ?
O2 S5 C5A 108.80(10) . . ?
C5A S5 C4A 101.23(10) . . ?
C6 C5A S5 118.39(16) . . ?
C6 C5A C9A 122.4(2) . . ?
C9A C5A S5 118.89(16) . . ?
C7 C6 C5A 120.3(2) . . ?
C6 C7 C8 118.5(2) . . ?
C9 C8 C7 121.3(2) . . ?
C8 C9 C9A 121.9(2) . . ?
C5A C9A C9 115.52(19) . . ?
N10 C9A C5A 125.06(19) . . ?
N10 C9A C9 119.38(18) . . ?
C9A N10 Cu1 119.56(14) . . ?
C10A N10 Cu1 119.64(14) . . ?
C10A N10 C9A 120.41(17) . . ?
C4A C10A C1 116.05(18) . . ?
N10 C10A C1 119.35(18) . . ?
N10 C10A C4A 124.55(19) . . ?
C12 S11 C15 94.32(10) . . ?
S11 C12 Cu1 127.24(12) . . ?
N13 C12 Cu1 125.59(15) . . ?
N13 C12 S11 107.16(15) . . ?
C12 N13 C14 117.35(17) . . ?
C12 N13 C16 120.32(16) . . ?
C14 N13 C16 122.32(16) . . ?
N13 C14 C28 120.27(19) . . ?
C15 C14 N13 112.10(18) . . ?
C15 C14 C28 127.6(2) . . ?
C14 C15 S11 109.08(15) . . ?
C14 C15 C29 127.7(2) . . ?
C29 C15 S11 123.20(18) . . ?
C17 C16 N13 118.45(18) . . ?
C21 C16 N13 118.26(18) . . ?
C21 C16 C17 123.29(19) . . ?
C16 C17 C18 116.89(19) . . ?
C16 C17 C22 123.04(18) . . ?
C18 C17 C22 120.06(19) . . ?
C19 C18 C17 121.3(2) . . ?
C20 C19 C18 120.2(2) . . ?
C19 C20 C21 120.9(2) . . ?
C16 C21 C20 117.5(2) . . ?
C16 C21 C25 122.76(19) . . ?
C20 C21 C25 119.8(2) . . ?
C17 C22 C23 110.24(19) . . ?
C17 C22 C24 111.68(18) . . ?
C24 C22 C23 109.94(19) . . ?
C21 C25 C26 110.6(2) . . ?
C21 C25 C27 111.1(2) . . ?
C26 C25 C27 110.3(2) . . ?
C42 Cu2 N40 175.89(10) . . ?
C32 C31 C40A 122.3(3) . . ?
C31 C32 C33 121.1(3) . . ?
C34 C33 C32 118.7(3) . . ?
C33 C34 C34A 121.1(3) . . ?
C34 C34A S35 118.9(2) . . ?
C34 C34A C40A 121.2(3) . . ?
C40A C34A S35 119.7(2) . . ?
C34A S35 C35A 101.28(13) . . ?
O3 S35 C34A 108.91(14) . . ?
O3 S35 C35A 108.97(13) . . ?
O4 S35 C34A 110.57(14) . . ?
O4 S35 O3 115.78(15) . . ?
O4 S35 C35A 110.34(16) . . ?
C36 C35A S35 118.2(2) . . ?
C36 C35A C39A 121.4(3) . . ?
C39A C35A S35 120.2(2) . . ?
C37 C36 C35A 120.7(3) . . ?
C36 C37 C38 119.3(3) . . ?
C39 C38 C37 120.3(3) . . ?
C38 C39 C39A 121.9(3) . . ?
C35A C39A C39 116.3(2) . . ?
N40 C39A C35A 124.5(2) . . ?
N40 C39A C39 119.1(2) . . ?
C39A N40 Cu2 120.80(17) . . ?
C40A N40 Cu2 118.02(17) . . ?
C40A N40 C39A 120.7(2) . . ?
C31 C40A C34A 115.6(2) . . ?
N40 C40A C31 119.0(2) . . ?
N40 C40A C34A 125.3(2) . . ?
C42 S41 C45 94.92(13) . . ?
S41 C42 Cu2 127.70(14) . . ?
N43 C42 Cu2 125.08(19) . . ?
N43 C42 S41 107.01(18) . . ?
C42 N43 C44 117.1(2) . . ?
C42 N43 C46 120.2(2) . . ?
C44 N43 C46 122.7(2) . . ?
N43 C44 C58 120.2(3) . . ?
C45 C44 N43 112.2(2) . . ?
C45 C44 C58 127.7(3) . . ?
C44 C45 S41 108.81(19) . . ?
C44 C45 C59 129.1(3) . . ?
C59 C45 S41 122.1(2) . . ?
C47 C46 N43 117.7(3) . . ?
C51 C46 N43 118.4(2) . . ?
C51 C46 C47 123.8(3) . . ?
C46 C47 C52 122.8(3) . . ?
C48 C47 C46 116.1(3) . . ?
C48 C47 C52 121.0(3) . . ?
C49 C48 C47 121.2(3) . . ?
C48 C49 C50 120.8(3) . . ?
C49 C50 C51 121.0(4) . . ?
C46 C51 C50 117.0(3) . . ?
C46 C51 C55 123.0(3) . . ?
C50 C51 C55 120.0(3) . . ?
C47 C52 C53 109.3(4) . . ?
C47 C52 C54' 99.3(6) . . ?
C54 C52 C47 120.3(6) . . ?
C54 C52 C53 106.3(6) . . ?
C53' C52 C47 112.8(6) . . ?
C53' C52 C54' 110.2(8) . . ?
C56 C55 C51 110.7(3) . . ?
C56 C55 C57 113.3(4) . . ?
C57 C55 C51 111.2(3) . . ?
C1S C2S C3S 84.8(16) . . ?
C4S C3S C2S 99.7(12) . . ?
C3S C4S C5S 111.4(13) . . ?

loop_
_geom_bond_atom_site_label_1
_geom_bond_atom_site_label_2
_geom_bond_distance
_geom_bond_site_symmetry_2
_geom_bond_publ_flag
Cu1 N10 1.8807(17) . ?
Cu1 C12 1.865(2) . ?
C1 C2 1.374(3) . ?
C1 C10A 1.414(3) . ?
C2 C3 1.401(3) . ?
C3 C4 1.373(3) . ?
C4 C4A 1.402(3) . ?
C4A S5 1.733(2) . ?
C4A C10A 1.413(3) . ?
S5 O1 1.4454(16) . ?
S5 O2 1.4495(18) . ?
S5 C5A 1.729(2) . ?
C5A C6 1.404(3) . ?
C5A C9A 1.409(3) . ?
C6 C7 1.375(3) . ?
C7 C8 1.401(3) . ?
C8 C9 1.375(3) . ?
C9 C9A 1.415(3) . ?
C9A N10 1.382(3) . ?
N10 C10A 1.380(3) . ?
S11 C12 1.705(2) . ?
S11 C15 1.734(2) . ?
C12 N13 1.347(3) . ?
N13 C14 1.395(3) . ?
N13 C16 1.452(3) . ?
C14 C15 1.350(3) . ?
C14 C28 1.484(3) . ?
C15 C29 1.495(3) . ?
C16 C17 1.400(3) . ?
C16 C21 1.397(3) . ?
C17 C18 1.400(3) . ?
C17 C22 1.517(3) . ?
C18 C19 1.388(3) . ?
C19 C20 1.386(3) . ?
C20 C21 1.398(3) . ?
C21 C25 1.521(3) . ?
C22 C23 1.540(3) . ?
C22 C24 1.531(3) . ?
C25 C26 1.521(4) . ?
C25 C27 1.536(4) . ?
Cu2 N40 1.891(2) . ?
Cu2 C42 1.874(2) . ?
C31 C32 1.372(4) . ?
C31 C40A 1.413(4) . ?
C32 C33 1.390(5) . ?
C33 C34 1.367(5) . ?
C34 C34A 1.405(4) . ?
C34A S35 1.732(3) . ?
C34A C40A 1.414(4) . ?
S35 O3 1.443(2) . ?
S35 O4 1.441(2) . ?
S35 C35A 1.741(3) . ?
C35A C36 1.397(4) . ?
C35A C39A 1.413(3) . ?
C36 C37 1.366(6) . ?
C37 C38 1.407(5) . ?
C38 C39 1.374(4) . ?
C39 C39A 1.415(4) . ?
C39A N40 1.382(3) . ?
N40 C40A 1.378(3) . ?
S41 C42 1.701(3) . ?
S41 C45 1.732(3) . ?
C42 N43 1.341(3) . ?
N43 C44 1.411(3) . ?
N43 C46 1.455(3) . ?
C44 C45 1.342(4) . ?
C44 C58 1.503(4) . ?
C45 C59 1.501(4) . ?
C46 C47 1.402(4) . ?
C46 C51 1.382(5) . ?
C47 C48 1.400(5) . ?
C47 C52 1.522(6) . ?
C48 C49 1.368(6) . ?
C49 C50 1.373(5) . ?
C50 C51 1.394(4) . ?
C51 C55 1.518(4) . ?
C52 C53 1.677(10) . ?
C52 C54 1.441(10) . ?
C52 C53' 1.307(12) . ?
C52 C54' 1.690(13) . ?
C55 C56 1.514(6) . ?
C55 C57 1.514(5) . ?
C1S C2S 1.42(3) . ?
C2S C3S 1.73(3) . ?
C3S C4S 1.49(2) . ?
C4S C5S 1.54(2) . ?
